data_7006569
loop_
_publ_author_name
'McConnell, Ann C.'
'Pogorzelec, Peter J.'
'Slawin, Alexandra M. Z.'
'Williams, Gary L.'
'Elliott, Paul I. P.'
'Haynes, Anthony'
'Marr, Andrew C.'
'Cole-Hamilton, David J'

_publ_section_title
;
 The synthesis, characterisation and reactivity of
 2-phosphanylethylcyclopentadienyl complexes of cobalt, rhodium and
 iridium.
;
_journal_issue 1
_journal_name_full 'Dalton transactions (Cambridge, England : 2003)'
_journal_page_first 91
_journal_page_last 107
_journal_paper_doi 10.1039/b512054c
_journal_year 2006
_chemical_formula_sum 'C21 H34 Co O3 P Si'
_chemical_formula_weight 452.47
_chemical_name_systematic
;
?
;
_space_group_IT_number 2
_symmetry_cell_setting triclinic
_symmetry_space_group_name_Hall '-P 1'
_symmetry_space_group_name_H-M 'P -1'
_atom_sites_solution_hydrogens geom
_atom_sites_solution_primary direct
_atom_sites_solution_secondary difmap
_audit_creation_method SHELXL
_cell_angle_alpha 92.900(7)
_cell_angle_beta 96.994(6)
_cell_angle_gamma 100.669(6)
_cell_formula_units_Z 2
_cell_length_a 8.700(3)
_cell_length_b 10.216(3)
_cell_length_c 14.368(5)
_cell_measurement_reflns_used 16
_cell_measurement_temperature 293(2)
_cell_measurement_theta_max 28
_cell_measurement_theta_min 12
_cell_volume 1242.1(7)
_computing_cell_refinement SMART/SAINT
_computing_data_collection SMART
_computing_data_reduction SAINT
_computing_molecular_graphics SHELXTL
_computing_publication_material SHELXTL
_computing_structure_refinement 'SHELXL-93 (Sheldrick, 1993)'
_computing_structure_solution 'SHELXS-86 (Sheldrick, 1990)'
_diffrn_ambient_temperature 293(2)
_diffrn_measurement_device SMART
_diffrn_measurement_method CCD
_diffrn_radiation_monochromator graphite
_diffrn_radiation_source 'fine-focus sealed tube'
_diffrn_radiation_type MoK\a
_diffrn_radiation_wavelength 0.71073
_diffrn_reflns_av_R_equivalents 0.1209
_diffrn_reflns_av_sigmaI/netI 0.2697
_diffrn_reflns_limit_h_max 9
_diffrn_reflns_limit_h_min -9
_diffrn_reflns_limit_k_max 11
_diffrn_reflns_limit_k_min -11
_diffrn_reflns_limit_l_max 16
_diffrn_reflns_limit_l_min -14
_diffrn_reflns_number 6358
_diffrn_reflns_theta_max 23.37
_diffrn_reflns_theta_min 1.43
_exptl_absorpt_coefficient_mu 0.820
_exptl_absorpt_correction_T_max 0.4229
_exptl_absorpt_correction_T_min 0.2258
_exptl_absorpt_correction_type empirical
_exptl_crystal_colour orange
_exptl_crystal_density_diffrn 1.210
_exptl_crystal_description plate
_exptl_crystal_F_000 480
_exptl_crystal_size_max .1
_exptl_crystal_size_mid .1
_exptl_crystal_size_min .01
_refine_diff_density_max 0.593
_refine_diff_density_min -0.925
_refine_diff_density_rms 0.119
_refine_ls_extinction_coef 0.0099(46)
_refine_ls_extinction_expression Fc^*^=kFc[1+0.001xFc^2^\l^3^/sin(2\q)]^-1/4^
_refine_ls_extinction_method SHELXL
_refine_ls_goodness_of_fit_all 0.705
_refine_ls_goodness_of_fit_obs 0.874
_refine_ls_matrix_type full
_refine_ls_number_parameters 245
_refine_ls_number_reflns 3519
_refine_ls_number_restraints 0
_refine_ls_restrained_S_all 0.873
_refine_ls_restrained_S_obs 0.874
_refine_ls_R_factor_all 0.2326
_refine_ls_R_factor_obs 0.0890
_refine_ls_shift/esd_max 0.078
_refine_ls_shift/esd_mean 0.015
_refine_ls_structure_factor_coef Fsqd
_refine_ls_weighting_details 'w=1/[\s^2^(Fo^2^)+(0.2104P)^2^+0.0000P] where P=(Fo^2^+2Fc^2^)/3'
_refine_ls_weighting_scheme calc
_refine_ls_wR_factor_all 0.3622
_refine_ls_wR_factor_obs 0.2104
_reflns_number_observed 1242
_reflns_number_total 3569
_reflns_observed_criterion >2\s(I)
_cod_data_source_file b512054c.txt
_cod_data_source_block amdch5
_cod_depositor_comments
;
The following automatic conversions were performed:
'_symmetry_cell_setting' value 'Triclinic' changed to 'triclinic'
according to '/home/saulius/struct/CIF-dictionaries/cif_core.dic'
dictionary named 'cif_core.dic' version 2.4.1 from 2010-06-29.

Automatic conversion script
Id: cif_fix_enum 1527 2010-12-29 10:47:43Z saulius 

The following automatic conversions were performed:

'_refine_ls_weighting_scheme' value 'calc
w=1/[\s^2^(Fo^2^)+(0.2104P)^2^+0.0000P] where P=(Fo^2^+2Fc^2^)/3' was
changed to 'calc'. New tag '_refine_ls_weighting_details' was
created. The value of the new tag was set to
'w=1/[\s^2^(Fo^2^)+(0.2104P)^2^+0.0000P] where P=(Fo^2^+2Fc^2^)/3'.

Automatic conversion script
Id: cif_fix_values 3143 2015-03-26 13:38:13Z robertas 
;
_cod_original_cell_volume 1242.2(7)
_cod_original_sg_symbol_H-M P-1
_cod_database_code 7006569

loop_
_symmetry_equiv_pos_as_xyz
'x, y, z'
'-x, -y, -z'

loop_
_atom_site_aniso_label
_atom_site_aniso_U_11
_atom_site_aniso_U_22
_atom_site_aniso_U_33
_atom_site_aniso_U_23
_atom_site_aniso_U_13
_atom_site_aniso_U_12
Co1 0.0524(11) 0.0466(10) 0.0656(12) 0.0058(7) 0.0013(8) -0.0003(7)
SI1 0.078(3) 0.063(2) 0.062(2) 0.002(2) 0.001(2) 0.011(2)
C1 0.072(9) 0.051(7) 0.060(8) 0.007(6) 0.011(7) 0.015(6)
C2 0.070(10) 0.064(8) 0.081(10) 0.016(7) 0.029(8) 0.036(7)
C3 0.097(12) 0.061(8) 0.055(9) 0.001(6) -0.003(8) 0.026(7)
C4 0.080(11) 0.053(8) 0.088(11) 0.019(7) -0.005(9) 0.007(7)
C5 0.053(8) 0.048(6) 0.039(7) -0.001(5) 0.004(6) 0.005(5)
C6 0.080(12) 0.132(14) 0.109(12) 0.042(11) 0.030(10) 0.026(10)
C7 0.079(11) 0.117(13) 0.105(12) 0.012(10) 0.014(9) -0.017(9)
C8 0.123(14) 0.096(11) 0.081(11) 0.017(8) 0.021(10) 0.029(9)
C9 0.250(23) 0.080(11) 0.106(13) -0.010(9) 0.060(15) 0.069(13)
C10 0.127(14) 0.080(10) 0.077(10) 0.005(8) -0.037(9) -0.008(9)
C11 0.184(20) 0.099(13) 0.122(15) 0.003(11) -0.019(13) -0.001(12)
C12 0.078(10) 0.069(9) 0.091(10) 0.003(7) 0.001(8) 0.004(7)
C13 0.087(11) 0.100(11) 0.090(10) -0.016(8) 0.010(9) 0.043(8)
C14 0.156(16) 0.104(11) 0.071(10) 0.016(8) 0.036(10) 0.068(11)
C15 0.078(10) 0.081(9) 0.083(9) 0.006(7) -0.027(8) 0.012(7)
C16 0.055(8) 0.056(7) 0.058(7) 0.008(6) 0.001(6) 0.016(6)
P1 0.052(2) 0.044(2) 0.056(2) 0.0032(15) -0.005(2) -0.0002(15)
C17 0.056(10) 0.128(12) 0.126(13) 0.045(10) 0.009(9) -0.011(8)
C18 0.124(13) 0.058(8) 0.080(10) -0.016(7) -0.029(9) -0.005(8)
O31 0.099(8) 0.096(7) 0.095(8) -0.017(6) 0.010(6) 0.032(6)
C31 0.037(7) 0.066(8) 0.099(11) 0.023(8) 0.014(7) 0.005(6)
O32 0.127(9) 0.056(6) 0.146(9) 0.013(6) -0.023(7) -0.027(6)
C32 0.099(12) 0.040(8) 0.127(13) 0.017(7) 0.034(10) -0.007(7)
O33 0.095(9) 0.162(11) 0.132(10) 0.060(8) 0.049(8) 0.021(7)
C33 0.070(11) 0.103(11) 0.083(10) 0.030(9) 0.002(8) 0.008(8)

loop_
_atom_site_label
_atom_site_type_symbol
_atom_site_fract_x
_atom_site_fract_y
_atom_site_fract_z
_atom_site_U_iso_or_equiv
_atom_site_thermal_displace_type
_atom_site_occupancy
_atom_site_calc_flag
_atom_site_refinement_flags
_atom_site_disorder_group
Co1 Co 0.3843(2) 0.01858(14) 0.43451(11) 0.0566(7) Uani 1 d . .
SI1 P 0.2255(4) 0.3625(3) 0.3282(2) 0.0687(11) Uani 1 d . .
C1 C 0.1606(14) 0.4723(10) 0.2340(8) 0.061(3) Uani 1 d . .
C2 C 0.2320(16) 0.4507(12) 0.1473(10) 0.067(4) Uani 1 d . .
C3 C 0.1300(19) 0.3838(12) 0.0775(9) 0.071(4) Uani 1 d . .
C4 C -0.0269(17) 0.3647(11) 0.1072(10) 0.075(4) Uani 1 d . .
C5 C -0.0125(13) 0.4193(10) 0.1964(7) 0.048(3) Uani 1 d . .
C6 C 0.4115(17) 0.5006(16) 0.1465(11) 0.104(5) Uani 1 d . .
H6A H 0.4364(17) 0.4849(16) 0.0834(11) 0.124 Uiso 1 calc R .
H6B H 0.4696(17) 0.4491(16) 0.1877(11) 0.124 Uiso 1 calc R .
C7 C 0.4666(16) 0.6499(15) 0.1781(10) 0.105(5) Uani 1 d . .
H7A H 0.5773(16) 0.6758(15) 0.1743(10) 0.157 Uiso 1 calc R .
H7B H 0.4476(16) 0.6654(15) 0.2418(10) 0.157 Uiso 1 calc R .
H7C H 0.4090(16) 0.7016(15) 0.1379(10) 0.157 Uiso 1 calc R .
C8 C 0.1590(19) 0.3347(14) -0.0185(10) 0.098(5) Uani 1 d . .
H8A H 0.2406(19) 0.3995(14) -0.0403(10) 0.117 Uiso 1 calc R .
H8B H 0.0633(19) 0.3273(14) -0.0624(10) 0.117 Uiso 1 calc R .
C9 C 0.2094(23) 0.1999(14) -0.0176(11) 0.138(7) Uani 1 d . .
H9A H 0.2267(23) 0.1725(14) -0.0798(11) 0.207 Uiso 1 calc R .
H9B H 0.1279(23) 0.1349(14) 0.0026(11) 0.207 Uiso 1 calc R .
H9C H 0.3051(23) 0.2071(14) 0.0249(11) 0.207 Uiso 1 calc R .
C10 C -0.1712(19) 0.2971(13) 0.0458(9) 0.103(5) Uani 1 d . .
H10A H -0.1524(19) 0.3032(13) -0.0191(9) 0.123 Uiso 1 calc R .
H10B H -0.2555(19) 0.3446(13) 0.0551(9) 0.123 Uiso 1 calc R .
C11 C -0.2258(24) 0.1528(16) 0.0618(12) 0.142(7) Uani 1 d . .
H11A H -0.3198(24) 0.1169(16) 0.0193(12) 0.213 Uiso 1 calc R .
H11B H -0.2476(24) 0.1454(16) 0.1254(12) 0.213 Uiso 1 calc R .
H11C H -0.1447(24) 0.1039(16) 0.0508(12) 0.213 Uiso 1 calc R .
C12 C -0.1485(15) 0.4374(12) 0.2492(10) 0.081(4) Uani 1 d . .
H12A H -0.1536(15) 0.3767(12) 0.2989(10) 0.097 Uiso 1 calc R .
H12B H -0.2461(15) 0.4126(12) 0.2063(10) 0.097 Uiso 1 calc R .
C13 C -0.1377(16) 0.5770(14) 0.2916(10) 0.090(4) Uani 1 d . .
H13A H -0.2263(16) 0.5799(14) 0.3249(10) 0.135 Uiso 1 calc R .
H13B H -0.1380(16) 0.6375(14) 0.2427(10) 0.135 Uiso 1 calc R .
H13C H -0.0417(16) 0.6026(14) 0.3344(10) 0.135 Uiso 1 calc R .
C14 C 0.1089(18) 0.3664(14) 0.4282(9) 0.103(5) Uani 1 d . .
H14A H 0.1434(18) 0.3102(14) 0.4748(9) 0.154 Uiso 1 calc R .
H14B H -0.0010(18) 0.3346(14) 0.4059(9) 0.154 Uiso 1 calc R .
H14C H 0.1240(18) 0.4563(14) 0.4554(9) 0.154 Uiso 1 calc R .
C15 C 0.4381(15) 0.4240(12) 0.3782(9) 0.084(4) Uani 1 d . .
H15A H 0.5030(15) 0.4233(12) 0.3288(9) 0.127 Uiso 1 calc R .
H15B H 0.4686(15) 0.3668(12) 0.4251(9) 0.127 Uiso 1 calc R .
H15C H 0.4512(15) 0.5134(12) 0.4061(9) 0.127 Uiso 1 calc R .
C16 C 0.2064(13) 0.1918(10) 0.2681(7) 0.056(3) Uani 1 d . .
H16A H 0.1135(13) 0.1797(10) 0.2214(7) 0.067 Uiso 1 calc R .
H16B H 0.2959(13) 0.1965(10) 0.2333(7) 0.067 Uiso 1 calc R .
P1 Si 0.1931(4) 0.0391(3) 0.3256(2) 0.0531(9) Uani 1 d . .
C17 C 0.0022(15) 0.0083(15) 0.3604(10) 0.106(5) Uani 1 d . .
H17A H -0.0127(15) -0.0730(15) 0.3917(10) 0.159 Uiso 1 calc R .
H17B H -0.0756(15) 0.0001(15) 0.3059(10) 0.159 Uiso 1 calc R .
H17C H -0.0086(15) 0.0811(15) 0.4024(10) 0.159 Uiso 1 calc R .
C18 C 0.1739(17) -0.0840(12) 0.2256(9) 0.094(5) Uani 1 d . .
H18A H 0.2728(17) -0.0756(12) 0.2011(9) 0.141 Uiso 1 calc R .
H18B H 0.0939(17) -0.0686(12) 0.1775(9) 0.141 Uiso 1 calc R .
H18C H 0.1450(17) -0.1722(12) 0.2459(9) 0.141 Uiso 1 calc R .
O31 O 0.3218(12) 0.2006(10) 0.5805(7) 0.096(3) Uani 1 d . .
C31 C 0.3444(13) 0.1293(13) 0.5217(10) 0.067(4) Uani 1 d . .
O32 O 0.2608(13) -0.2629(9) 0.4427(7) 0.119(4) Uani 1 d . .
C32 C 0.3110(17) -0.1551(12) 0.4398(10) 0.089(5) Uani 1 d . .
O33 O 0.6166(13) 0.1072(12) 0.3122(8) 0.126(4) Uani 1 d . .
C33 C 0.5282(18) 0.0700(14) 0.3603(10) 0.087(4) Uani 1 d . .

loop_
_atom_type_symbol
_atom_type_description
_atom_type_scat_dispersion_real
_atom_type_scat_dispersion_imag
_atom_type_scat_source
C C 0.0033 0.0016 'International Tables Vol C Tables 4.2.6.8 and 6.1.1.4'
H H 0.0000 0.0000 'International Tables Vol C Tables 4.2.6.8 and 6.1.1.4'
O O 0.0106 0.0060 'International Tables Vol C Tables 4.2.6.8 and 6.1.1.4'
Si Si 0.0817 0.0704 'International Tables Vol C Tables 4.2.6.8 and 6.1.1.4'
P P 0.1023 0.0942 'International Tables Vol C Tables 4.2.6.8 and 6.1.1.4'
Co Co 0.3494 0.9721 'International Tables Vol C Tables 4.2.6.8 and 6.1.1.4'

loop_
_geom_angle_atom_site_label_1
_geom_angle_atom_site_label_2
_geom_angle_atom_site_label_3
_geom_angle
_geom_angle_site_symmetry_1
_geom_angle_site_symmetry_3
_geom_angle_publ_flag
C31 Co1 C33 121.4(6) . . ?
C31 Co1 C32 117.9(5) . . ?
C33 Co1 C32 119.1(6) . . ?
C31 Co1 P1 97.8(4) . . ?
C33 Co1 P1 91.7(5) . . ?
C32 Co1 P1 92.9(5) . . ?
C31 Co1 Co1 84.2(4) . 2_656 ?
C33 Co1 Co1 88.7(5) . 2_656 ?
C32 Co1 Co1 84.6(5) . 2_656 ?
P1 Co1 Co1 177.36(12) . 2_656 ?
C14 SI1 C1 110.9(5) . . ?
C14 SI1 C16 114.0(6) . . ?
C1 SI1 C16 106.2(5) . . ?
C14 SI1 C15 106.6(7) . . ?
C1 SI1 C15 110.9(6) . . ?
C16 SI1 C15 108.3(5) . . ?
C2 C1 C5 99.4(9) . . ?
C2 C1 SI1 110.9(7) . . ?
C5 C1 SI1 108.9(7) . . ?
C3 C2 C1 113.4(12) . . ?
C3 C2 C6 126.7(13) . . ?
C1 C2 C6 119.9(13) . . ?
C2 C3 C4 108.0(12) . . ?
C2 C3 C8 129.1(14) . . ?
C4 C3 C8 122.9(14) . . ?
C5 C4 C3 108.3(12) . . ?
C5 C4 C10 128.6(14) . . ?
C3 C4 C10 123.1(14) . . ?
C4 C5 C12 125.3(12) . . ?
C4 C5 C1 110.5(10) . . ?
C12 C5 C1 124.0(10) . . ?
C2 C6 C7 113.1(12) . . ?
C3 C8 C9 112.2(11) . . ?
C4 C10 C11 115.0(12) . . ?
C5 C12 C13 114.5(10) . . ?
P1 C16 SI1 125.4(6) . . ?
C17 P1 C16 105.3(6) . . ?
C17 P1 C18 102.7(7) . . ?
C16 P1 C18 101.5(5) . . ?
C17 P1 Co1 115.0(5) . . ?
C16 P1 Co1 118.8(4) . . ?
C18 P1 Co1 111.6(5) . . ?
O31 C31 Co1 177.9(11) . . ?
O32 C32 Co1 177.9(14) . . ?
O33 C33 Co1 177.0(13) . . ?

loop_
_geom_bond_atom_site_label_1
_geom_bond_atom_site_label_2
_geom_bond_distance
_geom_bond_site_symmetry_2
_geom_bond_publ_flag
Co1 C31 1.75(2) . ?
Co1 C33 1.77(2) . ?
Co1 C32 1.780(12) . ?
Co1 P1 2.188(4) . ?
Co1 Co1 2.677(3) 2_656 ?
SI1 C14 1.859(11) . ?
SI1 C1 1.901(11) . ?
SI1 C16 1.877(10) . ?
SI1 C15 1.879(13) . ?
C1 C2 1.483(14) . ?
C1 C5 1.52(2) . ?
C2 C3 1.32(2) . ?
C2 C6 1.55(2) . ?
C3 C4 1.46(2) . ?
C3 C8 1.51(2) . ?
C4 C5 1.35(2) . ?
C4 C10 1.48(2) . ?
C5 C12 1.514(15) . ?
C6 C7 1.54(2) . ?
C8 C9 1.52(2) . ?
C10 C11 1.50(2) . ?
C12 C13 1.50(2) . ?
C16 P1 1.793(10) . ?
P1 C17 1.770(12) . ?
P1 C18 1.831(12) . ?
O31 C31 1.147(13) . ?
O32 C32 1.112(12) . ?
O33 C33 1.122(13) . ?

loop_
_geom_torsion_atom_site_label_1
_geom_torsion_atom_site_label_2
_geom_torsion_atom_site_label_3
_geom_torsion_atom_site_label_4
_geom_torsion
_geom_torsion_site_symmetry_1
_geom_torsion_site_symmetry_2
_geom_torsion_site_symmetry_3
_geom_torsion_site_symmetry_4
_geom_torsion_publ_flag
C14 SI1 C1 C2 -169.7(9) . . . . ?
C16 SI1 C1 C2 -45.4(10) . . . . ?
C15 SI1 C1 C2 72.1(10) . . . . ?
C14 SI1 C1 C5 -61.3(9) . . . . ?
C16 SI1 C1 C5 63.0(8) . . . . ?
C15 SI1 C1 C5 -179.5(7) . . . . ?
C5 C1 C2 C3 -7.1(12) . . . . ?
SI1 C1 C2 C3 107.4(11) . . . . ?
C5 C1 C2 C6 175.0(10) . . . . ?
SI1 C1 C2 C6 -70.5(12) . . . . ?
C1 C2 C3 C4 5.7(14) . . . . ?
C6 C2 C3 C4 -176.6(11) . . . . ?
C1 C2 C3 C8 -175.5(11) . . . . ?
C6 C2 C3 C8 2.2(21) . . . . ?
C2 C3 C4 C5 -1.4(14) . . . . ?
C8 C3 C4 C5 179.7(10) . . . . ?
C2 C3 C4 C10 178.2(11) . . . . ?
C8 C3 C4 C10 -0.7(18) . . . . ?
C3 C4 C5 C12 171.5(10) . . . . ?
C10 C4 C5 C12 -8.0(19) . . . . ?
C3 C4 C5 C1 -3.3(12) . . . . ?
C10 C4 C5 C1 177.2(11) . . . . ?
C2 C1 C5 C4 6.0(11) . . . . ?
SI1 C1 C5 C4 -110.0(9) . . . . ?
C2 C1 C5 C12 -168.8(9) . . . . ?
SI1 C1 C5 C12 75.2(11) . . . . ?
C3 C2 C6 C7 128.4(14) . . . . ?
C1 C2 C6 C7 -54.0(15) . . . . ?
C2 C3 C8 C9 85.0(18) . . . . ?
C4 C3 C8 C9 -96.3(16) . . . . ?
C5 C4 C10 C11 -82.4(19) . . . . ?
C3 C4 C10 C11 98.2(16) . . . . ?
C4 C5 C12 C13 -127.8(12) . . . . ?
C1 C5 C12 C13 46.3(16) . . . . ?
C14 SI1 C16 P1 -37.6(10) . . . . ?
C1 SI1 C16 P1 -159.9(7) . . . . ?
C15 SI1 C16 P1 80.9(8) . . . . ?
SI1 C16 P1 C17 72.3(9) . . . . ?
SI1 C16 P1 C18 179.0(8) . . . . ?
SI1 C16 P1 Co1 -58.3(8) . . . . ?
C31 Co1 P1 C17 -54.5(7) . . . . ?
C33 Co1 P1 C17 -176.5(7) . . . . ?
C32 Co1 P1 C17 64.2(7) . . . . ?
Co1 Co1 P1 C17 85.3(30) 2_656 . . . ?
C31 Co1 P1 C16 71.5(5) . . . . ?
C33 Co1 P1 C16 -50.5(6) . . . . ?
C32 Co1 P1 C16 -169.8(5) . . . . ?
Co1 Co1 P1 C16 -148.7(28) 2_656 . . . ?
C31 Co1 P1 C18 -171.0(6) . . . . ?
C33 Co1 P1 C18 67.0(7) . . . . ?
C32 Co1 P1 C18 -52.3(6) . . . . ?
Co1 Co1 P1 C18 -31.1(30) 2_656 . . . ?
C33 Co1 C31 O31 -89.5(293) . . . . ?
C32 Co1 C31 O31 76.2(293) . . . . ?
P1 Co1 C31 O31 173.7(292) . . . . ?
Co1 Co1 C31 O31 -4.6(293) 2_656 . . . ?
C31 Co1 C32 O32 62.8(369) . . . . ?
C33 Co1 C32 O32 -131.1(366) . . . . ?
P1 Co1 C32 O32 -37.6(368) . . . . ?
Co1 Co1 C32 O32 143.4(368) 2_656 . . . ?
C31 Co1 C33 O33 -51.1(276) . . . . ?
C32 Co1 C33 O33 143.3(272) . . . . ?
P1 Co1 C33 O33 49.0(274) . . . . ?
Co1 Co1 C33 O33 -133.6(274) 2_656 . . . ?
